data_4348320
loop_
_publ_author_name
'Goettel, James T.'
'Kostiuk, Nathan'
'Gerken, Michael'

_publ_section_title
;
 Interactions between SF4 and Fluoride: A Crystallographic Study of
 Solvolysis Products of SF4&#x00B7;Nitrogen-Base Adducts by HF.
;
_journal_issue 14
_journal_name_full 'Inorganic chemistry'
_journal_page_first 7126
_journal_page_last 7134
_journal_paper_doi 10.1021/acs.inorgchem.6b01112
_journal_volume 55
_journal_year 2016
_chemical_formula_sum 'C14 H20 F10 N2 S2'
_chemical_formula_weight 470.44
_space_group_IT_number 14
_space_group_name_Hall '-P 2yn'
_space_group_name_H-M_alt 'P 1 21/n 1'
_symmetry_cell_setting monoclinic
_symmetry_space_group_name_H-M 'P 1 21/n 1'
_atom_sites_solution_hydrogens geom
_atom_sites_solution_primary direct
_atom_sites_solution_secondary difmap
_audit_creation_method SHELXL-97
_cell_angle_alpha 90.00
_cell_angle_beta 99.917(2)
_cell_angle_gamma 90.00
_cell_formula_units_Z 4
_cell_length_a 7.8081(16)
_cell_length_b 18.207(4)
_cell_length_c 14.352(3)
_cell_measurement_temperature 153(2)
_cell_volume 2009.8(7)
_computing_cell_refinement 'APEX2 (Bruker, 2006)'
_computing_data_collection 'APEX2 (Bruker, 2006)'
_computing_data_reduction 'SAINT-Plus (Bruker, 2006)'
_computing_structure_refinement 'SHELXL-97 (Sheldrick, 2008)'
_computing_structure_solution 'SHELXS-97 (Sheldrick, 2008)'
_diffrn_ambient_temperature 153(2)
_diffrn_measured_fraction_theta_full 0.999
_diffrn_measured_fraction_theta_max 0.999
_diffrn_measurement_device_type 'Bruker Smart Apex II'
_diffrn_radiation_monochromator graphite
_diffrn_radiation_source 'fine-focus sealed tube'
_diffrn_radiation_type MoK\a
_diffrn_radiation_wavelength 0.71073
_diffrn_reflns_av_R_equivalents 0.0204
_diffrn_reflns_av_sigmaI/netI 0.0125
_diffrn_reflns_limit_h_max 10
_diffrn_reflns_limit_h_min -10
_diffrn_reflns_limit_k_max 23
_diffrn_reflns_limit_k_min -23
_diffrn_reflns_limit_l_max 18
_diffrn_reflns_limit_l_min -18
_diffrn_reflns_number 28424
_diffrn_reflns_theta_full 27.46
_diffrn_reflns_theta_max 27.46
_diffrn_reflns_theta_min 1.82
_exptl_absorpt_coefficient_mu 0.357
_exptl_absorpt_correction_T_max 0.7456
_exptl_absorpt_correction_T_min 0.6866
_exptl_absorpt_correction_type multi-scan
_exptl_absorpt_process_details
; 
SADABS (Sheldrick, 2004)
;
_exptl_crystal_density_diffrn 1.555
_exptl_crystal_density_method 'not measured'
_exptl_crystal_description plate
_exptl_crystal_F_000 960
_exptl_crystal_size_max 0.70
_exptl_crystal_size_mid 0.46
_exptl_crystal_size_min 0.20
_refine_diff_density_max 0.555
_refine_diff_density_min -0.358
_refine_diff_density_rms 0.050
_refine_ls_extinction_method none
_refine_ls_goodness_of_fit_ref 1.030
_refine_ls_hydrogen_treatment mixed
_refine_ls_matrix_type full
_refine_ls_number_parameters 305
_refine_ls_number_reflns 4590
_refine_ls_number_restraints 24
_refine_ls_restrained_S_all 1.029
_refine_ls_R_factor_all 0.0427
_refine_ls_R_factor_gt 0.0384
_refine_ls_shift/su_max 0.001
_refine_ls_shift/su_mean 0.000
_refine_ls_structure_factor_coef Fsqd
_refine_ls_weighting_details 'calc w=1/[\s^2^(Fo^2^)+(0.0569P)^2^+1.2552P] where P=(Fo^2^+2Fc^2^)/3'
_refine_ls_weighting_scheme calc
_refine_ls_wR_factor_gt 0.1066
_refine_ls_wR_factor_ref 0.1106
_reflns_number_gt 4103
_reflns_number_total 4590
_reflns_threshold_expression >2sigma(I)
_cod_data_source_file ic6b01112_si_002.cif
_cod_data_source_block mg11020_0m
_cod_original_cell_volume 2009.9(7)
_cod_original_sg_symbol_H-M P21/n
_cod_database_code 4348320

loop_
_symmetry_equiv_pos_as_xyz
'x, y, z'
'-x+1/2, y+1/2, -z+1/2'
'-x, -y, -z'
'x-1/2, -y-1/2, z-1/2'

loop_
_atom_site_label
_atom_site_type_symbol
_atom_site_fract_x
_atom_site_fract_y
_atom_site_fract_z
_atom_site_U_iso_or_equiv
_atom_site_adp_type
_atom_site_occupancy
_atom_site_symmetry_multiplicity
_atom_site_calc_flag
_atom_site_refinement_flags
_atom_site_disorder_assembly
_atom_site_disorder_group
F1 F 0.46904(17) 0.12869(9) 0.88042(12) 0.0711(4) Uani 1 1 d . . .
S1 S 0.2776(2) 0.13593(14) 0.82255(14) 0.0290(3) Uani 0.699(7) 1 d P A 1
F2 F 0.3722(6) 0.1761(2) 0.7365(3) 0.0930(13) Uani 0.699(7) 1 d PU A 1
F3 F 0.2711(3) 0.22024(13) 0.8725(2) 0.0601(8) Uani 0.699(7) 1 d PU A 1
F4 F 0.2198(5) 0.0967(2) 0.9172(2) 0.1065(15) Uani 0.699(7) 1 d PU A 1
F5 F 0.3284(7) 0.0523(2) 0.7791(5) 0.0839(17) Uani 0.699(7) 1 d PU A 1
S1A S 0.2840(6) 0.1182(2) 0.8315(3) 0.0290(3) Uani 0.301(7) 1 d P A 2
F2A F 0.3411(13) 0.1960(4) 0.7794(9) 0.104(4) Uani 0.301(7) 1 d PU A 2
F3A F 0.2391(9) 0.1728(7) 0.9202(6) 0.114(5) Uani 0.301(7) 1 d PU A 2
F4A F 0.2609(13) 0.0412(6) 0.8897(6) 0.118(4) Uani 0.301(7) 1 d PU A 2
F5A F 0.351(3) 0.0661(9) 0.7559(14) 0.132(7) Uani 0.301(7) 1 d PU A 2
S2 S 0.55503(6) 0.09776(2) 0.60755(3) 0.03009(12) Uani 1 1 d . . .
F6 F 0.66086(15) 0.07975(7) 0.52917(7) 0.0447(3) Uani 1 1 d . . .
F7 F 0.5512(2) 0.18424(6) 0.56775(9) 0.0581(4) Uani 1 1 d . . .
F8 F 0.37120(16) 0.08782(7) 0.54725(9) 0.0509(3) Uani 1 1 d . . .
F9 F 0.55649(19) 0.00842(6) 0.62919(10) 0.0559(3) Uani 1 1 d . . .
F10 F 0.86015(14) 0.10432(5) 0.69792(7) 0.0365(2) Uani 1 1 d . . .
N1 N 0.93188(17) -0.02383(7) 0.76296(9) 0.0271(3) Uani 1 1 d . . .
H1 H 0.907(3) 0.0217(13) 0.7406(16) 0.046(6) Uiso 1 1 d . . .
C2 C 0.8902(2) -0.04283(9) 0.84674(11) 0.0295(3) Uani 1 1 d . . .
C1 C 0.8084(3) 0.01465(11) 0.89845(13) 0.0403(4) Uani 1 1 d . . .
H1A H 0.7081 0.0356 0.8564 0.060 Uiso 1 1 calc R . .
H1B H 0.8933 0.0535 0.9193 0.060 Uiso 1 1 calc R . .
H1C H 0.7700 -0.0073 0.9537 0.060 Uiso 1 1 calc R . .
C3 C 0.9239(2) -0.11415(10) 0.87886(13) 0.0369(4) Uani 1 1 d . . .
H3 H 0.8967 -0.1290 0.9380 0.044 Uiso 1 1 calc R . .
C4 C 0.9976(2) -0.16329(10) 0.82380(15) 0.0413(4) Uani 1 1 d . . .
H4 H 1.0210 -0.2122 0.8453 0.050 Uiso 1 1 calc R . .
C5 C 1.0373(2) -0.14164(9) 0.73788(15) 0.0381(4) Uani 1 1 d . . .
H5 H 1.0870 -0.1756 0.6999 0.046 Uiso 1 1 calc R . .
C6 C 1.0041(2) -0.07033(9) 0.70750(12) 0.0314(3) Uani 1 1 d . . .
C7 C 1.0433(3) -0.04070(12) 0.61668(14) 0.0447(4) Uani 1 1 d . . .
H7A H 1.1323 -0.0024 0.6299 0.067 Uiso 1 1 calc R . .
H7B H 0.9373 -0.0198 0.5797 0.067 Uiso 1 1 calc R . .
H7C H 1.0860 -0.0804 0.5807 0.067 Uiso 1 1 calc R . .
N2 N 0.93609(17) 0.23952(7) 0.70983(10) 0.0271(3) Uani 1 1 d . . .
H2 H 0.910(3) 0.1911(13) 0.7064(16) 0.045(6) Uiso 1 1 d . . .
C9 C 0.9982(2) 0.27027(9) 0.63700(12) 0.0330(3) Uani 1 1 d . . .
C8 C 1.0205(3) 0.22115(12) 0.55682(14) 0.0481(5) Uani 1 1 d . . .
H8A H 1.1088 0.1839 0.5790 0.072 Uiso 1 1 calc R . .
H8B H 1.0577 0.2503 0.5065 0.072 Uiso 1 1 calc R . .
H8C H 0.9098 0.1970 0.5323 0.072 Uiso 1 1 calc R . .
C10 C 1.0379(2) 0.34436(10) 0.64199(15) 0.0399(4) Uani 1 1 d . . .
H10 H 1.0795 0.3679 0.5912 0.048 Uiso 1 1 calc R . .
C11 C 1.0168(2) 0.38384(9) 0.72131(15) 0.0412(4) Uani 1 1 d . . .
H11 H 1.0451 0.4346 0.7253 0.049 Uiso 1 1 calc R . .
C12 C 0.9550(2) 0.35025(9) 0.79459(14) 0.0369(4) Uani 1 1 d . . .
H12 H 0.9416 0.3774 0.8494 0.044 Uiso 1 1 calc R . .
C13 C 0.9126(2) 0.27652(9) 0.78773(12) 0.0297(3) Uani 1 1 d . . .
C14 C 0.8416(3) 0.23461(10) 0.86214(13) 0.0396(4) Uani 1 1 d . . .
H14A H 0.7276 0.2143 0.8351 0.059 Uiso 1 1 calc R . .
H14B H 0.8294 0.2676 0.9146 0.059 Uiso 1 1 calc R . .
H14C H 0.9212 0.1945 0.8855 0.059 Uiso 1 1 calc R . .

loop_
_atom_site_aniso_label
_atom_site_aniso_U_11
_atom_site_aniso_U_22
_atom_site_aniso_U_33
_atom_site_aniso_U_23
_atom_site_aniso_U_13
_atom_site_aniso_U_12
F1 0.0371(7) 0.0785(10) 0.0903(11) -0.0166(8) -0.0093(7) 0.0112(6)
S1 0.0313(3) 0.0250(8) 0.0313(4) 0.0011(5) 0.0073(3) 0.0024(5)
F2 0.144(3) 0.068(2) 0.087(2) 0.0244(15) 0.077(2) 0.0161(18)
F3 0.0543(12) 0.0506(13) 0.0728(17) -0.0254(11) 0.0034(11) 0.0112(9)
F4 0.137(3) 0.108(3) 0.096(2) 0.054(2) 0.080(2) 0.019(2)
F5 0.078(2) 0.0325(12) 0.132(5) -0.0306(17) -0.008(2) 0.0142(12)
S1A 0.0313(3) 0.0250(8) 0.0313(4) 0.0011(5) 0.0073(3) 0.0024(5)
F2A 0.108(6) 0.037(3) 0.156(10) 0.041(5) -0.007(6) -0.017(4)
F3A 0.069(4) 0.180(13) 0.096(6) -0.086(8) 0.021(4) 0.011(5)
F4A 0.128(7) 0.119(7) 0.098(5) 0.062(5) -0.007(5) -0.066(6)
F5A 0.174(12) 0.116(12) 0.109(8) -0.075(9) 0.036(7) 0.007(8)
S2 0.0405(2) 0.02300(19) 0.0269(2) -0.00241(14) 0.00607(16) 0.00137(15)
F6 0.0495(6) 0.0553(7) 0.0310(5) -0.0111(5) 0.0113(5) 0.0031(5)
F7 0.0889(10) 0.0277(6) 0.0562(8) 0.0081(5) 0.0079(7) 0.0069(6)
F8 0.0419(6) 0.0611(8) 0.0466(7) -0.0090(6) -0.0010(5) 0.0024(5)
F9 0.0753(9) 0.0263(5) 0.0635(8) 0.0044(5) 0.0044(7) -0.0069(5)
F10 0.0480(6) 0.0218(4) 0.0371(5) 0.0013(4) -0.0001(4) -0.0015(4)
N1 0.0296(7) 0.0216(6) 0.0293(6) 0.0023(5) 0.0029(5) -0.0001(5)
C2 0.0274(7) 0.0298(8) 0.0301(8) 0.0031(6) 0.0013(6) -0.0011(6)
C1 0.0481(10) 0.0402(10) 0.0343(9) 0.0010(7) 0.0121(8) 0.0042(8)
C3 0.0345(9) 0.0346(9) 0.0390(9) 0.0118(7) -0.0005(7) -0.0036(7)
C4 0.0342(9) 0.0245(8) 0.0615(12) 0.0092(8) -0.0018(8) 0.0010(6)
C5 0.0320(8) 0.0261(8) 0.0554(11) -0.0055(7) 0.0055(8) 0.0025(6)
C6 0.0290(8) 0.0282(8) 0.0367(8) -0.0040(6) 0.0050(6) -0.0015(6)
C7 0.0551(12) 0.0438(10) 0.0389(10) -0.0058(8) 0.0185(9) -0.0010(9)
N2 0.0279(6) 0.0201(6) 0.0322(7) -0.0008(5) 0.0023(5) 0.0005(5)
C9 0.0296(8) 0.0326(8) 0.0368(9) 0.0036(7) 0.0053(6) 0.0033(6)
C8 0.0633(13) 0.0468(11) 0.0375(10) 0.0004(8) 0.0187(9) 0.0058(9)
C10 0.0332(9) 0.0344(9) 0.0517(11) 0.0125(8) 0.0063(8) -0.0020(7)
C11 0.0349(9) 0.0230(8) 0.0619(12) 0.0012(8) -0.0027(8) -0.0035(7)
C12 0.0358(9) 0.0265(8) 0.0455(10) -0.0083(7) -0.0011(7) 0.0010(7)
C13 0.0270(7) 0.0265(7) 0.0342(8) -0.0032(6) 0.0010(6) 0.0017(6)
C14 0.0475(10) 0.0375(9) 0.0355(9) -0.0028(7) 0.0121(8) 0.0003(8)

loop_
_atom_type_symbol
_atom_type_description
_atom_type_scat_dispersion_real
_atom_type_scat_dispersion_imag
_atom_type_scat_source
C C 0.0033 0.0016 'International Tables Vol C Tables 4.2.6.8 and 6.1.1.4'
H H 0.0000 0.0000 'International Tables Vol C Tables 4.2.6.8 and 6.1.1.4'
N N 0.0061 0.0033 'International Tables Vol C Tables 4.2.6.8 and 6.1.1.4'
F F 0.0171 0.0103 'International Tables Vol C Tables 4.2.6.8 and 6.1.1.4'
S S 0.1246 0.1234 'International Tables Vol C Tables 4.2.6.8 and 6.1.1.4'

loop_
_geom_angle_atom_site_label_1
_geom_angle_atom_site_label_2
_geom_angle_atom_site_label_3
_geom_angle
S1A F1 S1 12.61(14)
F1 S1 F4 84.28(19)
F1 S1 F3 87.02(13)
F4 S1 F3 90.67(19)
F1 S1 F2 85.9(2)
F4 S1 F2 170.1(3)
F3 S1 F2 88.03(19)
F1 S1 F5 82.0(2)
F4 S1 F5 91.6(3)
F3 S1 F5 168.5(2)
F2 S1 F5 87.8(3)
F1 S1A F5A 89.7(7)
F1 S1A F4A 93.0(3)
F5A S1A F4A 85.2(8)
F1 S1A F2A 78.2(4)
F5A S1A F2A 93.1(8)
F4A S1A F2A 171.1(5)
F1 S1A F3A 83.2(3)
F5A S1A F3A 172.7(8)
F4A S1A F3A 93.7(6)
F2A S1A F3A 86.9(6)
F6 S2 F8 97.39(7)
F6 S2 F9 86.60(7)
F8 S2 F9 88.05(7)
F6 S2 F7 86.06(7)
F8 S2 F7 87.65(7)
F9 S2 F7 170.94(7)
F6 S2 F10 78.87(5)
F8 S2 F10 175.08(6)
F9 S2 F10 88.54(6)
F7 S2 F10 95.23(6)
C2 N1 C6 123.80(14)
N1 C2 C3 118.46(16)
N1 C2 C1 117.12(15)
C3 C2 C1 124.42(16)
C4 C3 C2 119.31(17)
C5 C4 C3 120.36(16)
C4 C5 C6 119.51(17)
N1 C6 C5 118.57(16)
N1 C6 C7 117.27(15)
C5 C6 C7 124.16(17)
C13 N2 C9 123.75(14)
N2 C9 C10 118.19(16)
N2 C9 C8 117.07(16)
C10 C9 C8 124.74(18)
C11 C10 C9 119.53(18)
C12 C11 C10 120.49(16)
C11 C12 C13 119.29(17)
N2 C13 C12 118.73(16)
N2 C13 C14 117.30(15)
C12 C13 C14 123.97(16)

loop_
_geom_bond_atom_site_label_1
_geom_bond_atom_site_label_2
_geom_bond_distance
F1 S1A 1.506(5)
F1 S1 1.586(2)
S1 F4 1.663(3)
S1 F3 1.698(3)
S1 F2 1.709(4)
S1 F5 1.718(5)
S1A F5A 1.594(17)
S1A F4A 1.657(7)
S1A F2A 1.697(8)
S1A F3A 1.699(7)
S2 F6 1.5415(11)
S2 F8 1.5538(13)
S2 F9 1.6557(12)
S2 F7 1.6736(12)
S2 F10 2.5116(12)
N1 C2 1.344(2)
N1 C6 1.350(2)
C2 C3 1.388(2)
C2 C1 1.489(2)
C3 C4 1.383(3)
C4 C5 1.380(3)
C5 C6 1.380(2)
C6 C7 1.490(3)
N2 C13 1.345(2)
N2 C9 1.348(2)
C9 C10 1.383(2)
C9 C8 1.491(3)
C10 C11 1.380(3)
C11 C12 1.374(3)
C12 C13 1.382(2)
C13 C14 1.495(2)

loop_
_geom_hbond_atom_site_label_D
_geom_hbond_atom_site_label_H
_geom_hbond_atom_site_label_A
_geom_hbond_distance_DH
_geom_hbond_distance_HA
_geom_hbond_distance_DA
_geom_hbond_angle_DHA
N1 H1 F10 0.90(2) 1.64(2) 2.5396(17) 179(2)
N2 H2 F10 0.91(2) 1.63(2) 2.5308(17) 179(2)
